data_4511535
loop_
_publ_author_name
'Guzm\'an-Perc\'astegui, Edmundo'
'Alvarado-Rodr\'iguez, Jos\'e G.'
'Cruz-Borbolla, Juli\'an'
'Andrade-L\'opez, Noem\'i'
'V\'azquez-Garc\'ia, Rosa A.'
'Nava-Galindo, Rigo N.'
'Pandiyan, Thangarasu'

_publ_contact_author 'Jose Guadalupe Alvarado Rodriguez'
_publ_section_title
;
 Subtle C--H&#x00B7;&#x00B7;&#x00B7;Hal (Hal = Cl, Br) Bonding as
 Predominant Synthon in the Assembly of Supramolecular Architectures Based
 on Luminescent Tin(IV) Complexes. Crystallography, Hirshfeld Surfaces,
 DFT Calculations, and Fluorescence
;
_journal_issue 8
_journal_name_full 'Crystal Growth &amp; Design'
_journal_page_first 3742
_journal_paper_doi 10.1021/cg401818k
_journal_volume 14
_journal_year 2014
_chemical_formula_moiety 'C18 H14 Cl2 N2 O Sn, C7 H8'
_chemical_formula_sum 'C25 H22 Cl2 N2 O Sn'
_chemical_formula_weight 556.04
_space_group_crystal_system triclinic
_space_group_IT_number 2
_space_group_name_Hall '-P 1'
_space_group_name_H-M_alt 'P -1'
_symmetry_space_group_name_Hall '-P 1'
_symmetry_space_group_name_H-M 'P -1'
_atom_sites_solution_hydrogens geom
_atom_sites_solution_primary heavy
_atom_sites_solution_secondary difmap
_audit_creation_method
;
  Olex2 1.2
  (compiled May  9 2012 12:37:22, GUI svn.r4230)
;
_cell_angle_alpha 104.361(3)
_cell_angle_beta 94.016(3)
_cell_angle_gamma 98.977(3)
_cell_formula_units_Z 2
_cell_length_a 9.3066(4)
_cell_length_b 9.5240(4)
_cell_length_c 14.0942(5)
_cell_measurement_reflns_used 24039
_cell_measurement_temperature 293(2)
_cell_measurement_theta_max 26.3142
_cell_measurement_theta_min 2.9972
_cell_volume 1187.65(9)
_computing_cell_refinement
;
CrysAlisPro, Agilent Technologies,
Version 1.171.35.15 (release 03-08-2011 CrysAlis171 .NET)
(compiled Aug  3 2011,13:03:54)
;
_computing_data_collection
;
CrysAlisPro, Agilent Technologies,
Version 1.171.35.15 (release 03-08-2011 CrysAlis171 .NET)
(compiled Aug  3 2011,13:03:54)
;
_computing_data_reduction
;
CrysAlisPro, Agilent Technologies,
Version 1.171.35.15 (release 03-08-2011 CrysAlis171 .NET)
(compiled Aug  3 2011,13:03:54)
;
_computing_structure_refinement
;
XL, G.M. Sheldrick, Acta Cryst.
(2008). A64, 112-122
;
_computing_structure_solution
;
XS, G.M. Sheldrick, Acta Cryst.
(2008). A64, 112-122
;
_diffrn_ambient_temperature 293(2)
_diffrn_detector_area_resol_mean 10.3659
_diffrn_measured_fraction_theta_full 0.998
_diffrn_measured_fraction_theta_max 0.998
_diffrn_measurement_details
;
  1 omega  -71.00  -22.00   1.0000   25.0000
omega____ theta____ kappa____ phi______ frames
    -      -10.8616  129.0000 -177.1457 49

  2 omega  -17.00   78.00   1.0000   25.0000
omega____ theta____ kappa____ phi______ frames
    -       12.4241   77.0000 -180.0000 95

  3 omega  -62.00   37.00   1.0000   25.0000
omega____ theta____ kappa____ phi______ frames
    -       12.4241  -57.0000  -90.0000 99

  4 omega  -29.00   53.00   1.0000   25.0000
omega____ theta____ kappa____ phi______ frames
    -       12.4241  -95.0000   34.3831 82

  5 omega    5.00   62.00   1.0000   25.0000
omega____ theta____ kappa____ phi______ frames
    -       12.4241   57.0000  -60.0000 57

  6 omega  -61.00   42.00   1.0000   25.0000
omega____ theta____ kappa____ phi______ frames
    -       12.4241  -57.0000  120.0000 103

  7 omega  -11.00   91.00   1.0000   25.0000
omega____ theta____ kappa____ phi______ frames
    -       12.4241   77.0000   30.0000 102

  8 omega  -84.00  -33.00   1.0000   25.0000
omega____ theta____ kappa____ phi______ frames
    -      -10.8616  149.0000  146.4034 51

  9 omega  -25.00   31.00   1.0000   25.0000
omega____ theta____ kappa____ phi______ frames
    -      -10.8616  -99.0000  -90.0000 56

 10 omega   35.00  102.00   1.0000   25.0000
omega____ theta____ kappa____ phi______ frames
    -       12.4241  178.0000   60.0000 67

 11 omega  -14.00   89.00   1.0000   25.0000
omega____ theta____ kappa____ phi______ frames
    -       12.4241   37.0000 -120.0000 103

 12 omega  -62.00   42.00   1.0000   25.0000
omega____ theta____ kappa____ phi______ frames
    -       12.4241  -57.0000   90.0000 104

 13 omega  -14.00   89.00   1.0000   25.0000
omega____ theta____ kappa____ phi______ frames
    -       12.4241   37.0000   90.0000 103

 14 omega  -85.00   19.00   1.0000   25.0000
omega____ theta____ kappa____ phi______ frames
    -      -10.8616  -57.0000  -90.0000 104

 15 omega  -86.00  -35.00   1.0000   25.0000
omega____ theta____ kappa____ phi______ frames
    -      -10.8616  152.0000   79.3451 51

 16 omega  -72.00  -22.00   1.0000   25.0000
omega____ theta____ kappa____ phi______ frames
    -      -10.8616  131.0000   -8.0197 50

 17 omega  -64.00  -13.00   1.0000   25.0000
omega____ theta____ kappa____ phi______ frames
    -      -10.8616  118.0000 -138.0000 51

 18 omega  -68.00  -17.00   1.0000   25.0000
omega____ theta____ kappa____ phi______ frames
    -      -10.8616  124.0000  -53.5323 51

 19 omega  -25.00   54.00   1.0000   25.0000
omega____ theta____ kappa____ phi______ frames
    -       12.4241  -99.0000  -60.0000 79

 20 omega  -37.00   65.00   1.0000   25.0000
omega____ theta____ kappa____ phi______ frames
    -      -10.8616   37.0000  -30.0000 102

 21 omega   35.00   99.00   1.0000   25.0000
omega____ theta____ kappa____ phi______ frames
    -       12.4241  178.0000 -150.0000 64
;
_diffrn_measurement_device_type 'Xcalibur, Atlas, Gemini'
_diffrn_measurement_method '\w scans'
_diffrn_orient_matrix_UB_11 0.0169923000
_diffrn_orient_matrix_UB_12 0.0280176000
_diffrn_orient_matrix_UB_13 0.0517924000
_diffrn_orient_matrix_UB_21 0.0532324000
_diffrn_orient_matrix_UB_22 -0.0459199000
_diffrn_orient_matrix_UB_23 -0.0006164000
_diffrn_orient_matrix_UB_31 0.0539356000
_diffrn_orient_matrix_UB_32 0.0566847000
_diffrn_orient_matrix_UB_33 -0.0071538000
_diffrn_radiation_monochromator graphite
_diffrn_radiation_type 'Mo K\a'
_diffrn_radiation_wavelength 0.7107
_diffrn_reflns_av_R_equivalents 0.0278
_diffrn_reflns_av_unetI/netI 0.0132
_diffrn_reflns_limit_h_max 11
_diffrn_reflns_limit_h_min -11
_diffrn_reflns_limit_k_max 11
_diffrn_reflns_limit_k_min -11
_diffrn_reflns_limit_l_max 17
_diffrn_reflns_limit_l_min -17
_diffrn_reflns_number 49031
_diffrn_reflns_theta_full 26.37
_diffrn_reflns_theta_max 26.37
_diffrn_reflns_theta_min 3.00
_diffrn_source 'Enhance (Mo) X-ray Source'
_exptl_absorpt_coefficient_mu 1.320
_exptl_absorpt_correction_T_max 0.954
_exptl_absorpt_correction_T_min 0.692
_exptl_absorpt_correction_type analytical
_exptl_absorpt_process_details
;
CrysAlisPro, Agilent Technologies,
Version 1.171.35.15 (release 03-08-2011 CrysAlis171 .NET)
(compiled Aug  3 2011,13:03:54)
Analytical numeric absorption correction using a multifaceted crystal
            model based on expressions derived by R.C. Clark & J.S. Reid.
(Clark, R. C. & Reid, J. S. (1995). Acta Cryst. A51, 887-897)
;
_exptl_crystal_density_diffrn 1.555
_exptl_crystal_density_method 'not measured'
_exptl_crystal_description Plate
_exptl_crystal_F_000 556
_exptl_crystal_size_max 0.4885
_exptl_crystal_size_mid 0.1273
_exptl_crystal_size_min 0.0499
_refine_diff_density_max 0.342
_refine_diff_density_min -0.221
_refine_diff_density_rms 0.046
_refine_ls_extinction_method none
_refine_ls_goodness_of_fit_ref 1.033
_refine_ls_hydrogen_treatment mixed
_refine_ls_matrix_type full
_refine_ls_number_parameters 281
_refine_ls_number_reflns 4846
_refine_ls_number_restraints 0
_refine_ls_restrained_S_all 1.033
_refine_ls_R_factor_all 0.0232
_refine_ls_R_factor_gt 0.0199
_refine_ls_shift/su_max 0.002
_refine_ls_shift/su_mean 0.000
_refine_ls_structure_factor_coef Fsqd
_refine_ls_weighting_details 'calc w=1/[\s^2^(Fo^2^)+(0.0257P)^2^+0.4190P] where P=(Fo^2^+2Fc^2^)/3'
_refine_ls_weighting_scheme calc
_refine_ls_wR_factor_gt 0.0484
_refine_ls_wR_factor_ref 0.0502
_reflns_number_gt 4460
_reflns_number_total 4846
_reflns_threshold_expression >2sigma(I)
_cod_data_source_file cg401818k_si_001.cif
_cod_data_source_block 4_[Sn(PyNO)(Ph)Cl2]_C7H8
_cod_depositor_comments 'Adding full bibliography for 4511532--4511537.cif.'
_cod_original_cell_volume 1187.65(8)
_cod_database_code 4511535
_reflns_odcompleteness_completeness 99.86
_reflns_odcompleteness_iscentric 1
_reflns_odcompleteness_theta 26.32

loop_
_space_group_symop_id
_space_group_symop_operation_xyz
1 'x, y, z'
2 '-x, -y, -z'

loop_
_atom_site_label
_atom_site_type_symbol
_atom_site_fract_x
_atom_site_fract_y
_atom_site_fract_z
_atom_site_U_iso_or_equiv
_atom_site_adp_type
_atom_site_occupancy
_atom_site_symmetry_multiplicity
_atom_site_calc_flag
_atom_site_refinement_flags
Sn1 Sn 0.607081(13) 0.710868(12) 0.790458(9) 0.03779(5) Uani 1 1 d .
Cl1 Cl 0.41911(6) 0.64131(7) 0.64914(4) 0.06068(14) Uani 1 1 d .
Cl2 Cl 0.76589(6) 0.82434(5) 0.94891(4) 0.05188(12) Uani 1 1 d .
O1 O 0.49943(15) 0.55871(14) 0.85368(11) 0.0471(3) Uani 1 1 d .
N1 N 0.64295(18) 0.94039(17) 0.76682(12) 0.0449(4) Uani 1 1 d .
N2 N 0.44526(16) 0.83044(16) 0.86678(11) 0.0389(3) Uani 1 1 d .
C1 C 0.7448(3) 0.9913(3) 0.71582(18) 0.0598(6) Uani 1 1 d .
H1 H 0.8068 0.9301 0.6862 0.072 Uiso 1 1 calc R
C2 C 0.7598(3) 1.1336(3) 0.7062(2) 0.0764(8) Uani 1 1 d .
H2 H 0.8312 1.1676 0.6702 0.092 Uiso 1 1 calc R
C3 C 0.6696(3) 1.2235(3) 0.7495(2) 0.0759(8) Uani 1 1 d .
H3 H 0.6790 1.3194 0.7434 0.091 Uiso 1 1 calc R
C4 C 0.5643(3) 1.1719(2) 0.80236(18) 0.0599(6) Uani 1 1 d .
H4 H 0.5019 1.2322 0.8325 0.072 Uiso 1 1 calc R
C5 C 0.5528(2) 1.0285(2) 0.80997(15) 0.0447(4) Uani 1 1 d .
C6 C 0.4461(2) 0.9640(2) 0.86442(15) 0.0442(4) Uani 1 1 d .
H6 H 0.3803 1.0179 0.8966 0.053 Uiso 1 1 calc R
C7 C 0.3550(2) 0.7432(2) 0.91292(14) 0.0406(4) Uani 1 1 d .
C8 C 0.2377(2) 0.7851(2) 0.96226(15) 0.0502(5) Uani 1 1 d .
H8 H 0.2130 0.8769 0.9651 0.060 Uiso 1 1 calc R
C9 C 0.1591(2) 0.6908(3) 1.00641(17) 0.0588(6) Uani 1 1 d .
H9 H 0.0799 0.7174 1.0389 0.071 Uiso 1 1 calc R
C10 C 0.1986(2) 0.5542(3) 1.00244(18) 0.0598(6) Uani 1 1 d .
H10 H 0.1466 0.4916 1.0344 0.072 Uiso 1 1 calc R
C11 C 0.3115(2) 0.5099(2) 0.95284(16) 0.0520(5) Uani 1 1 d .
H11 H 0.3351 0.4180 0.9512 0.062 Uiso 1 1 calc R
C12 C 0.3918(2) 0.6021(2) 0.90460(14) 0.0424(4) Uani 1 1 d .
C13 C 0.7730(2) 0.60792(18) 0.71566(13) 0.0366(4) Uani 1 1 d .
C14 C 0.9055(2) 0.6120(2) 0.76738(16) 0.0523(5) Uani 1 1 d .
H14 H 0.9261 0.6659 0.8330 0.063 Uiso 1 1 calc R
C15 C 1.0081(3) 0.5363(3) 0.72188(19) 0.0651(6) Uani 1 1 d .
H15 H 1.0977 0.5397 0.7568 0.078 Uiso 1 1 calc R
C16 C 0.9775(3) 0.4561(3) 0.62517(19) 0.0661(6) Uani 1 1 d .
H16 H 1.0463 0.4052 0.5944 0.079 Uiso 1 1 calc R
C17 C 0.8451(3) 0.4514(3) 0.57413(17) 0.0638(6) Uani 1 1 d .
H17 H 0.8244 0.3970 0.5086 0.077 Uiso 1 1 calc R
C18 C 0.7421(2) 0.5270(2) 0.61934(16) 0.0525(5) Uani 1 1 d .
H18 H 0.6523 0.5229 0.5845 0.063 Uiso 1 1 calc R
C19 C 0.3525(7) 0.1975(6) 0.5557(4) 0.173(2) Uani 1 1 d .
H19A H 0.2865 0.2202 0.5085 0.260 Uiso 1 1 calc R
H19B H 0.4093 0.1290 0.5218 0.260 Uiso 1 1 calc R
H19C H 0.4167 0.2862 0.5925 0.260 Uiso 1 1 calc R
C20 C 0.2664(5) 0.1304(4) 0.6249(3) 0.1126(13) Uani 1 1 d .
C21 C 0.2236(4) 0.2158(4) 0.7058(3) 0.1026(12) Uani 1 1 d .
H21 H 0.2435 0.3177 0.7169 0.123 Uiso 1 1 calc R
C22 C 0.1510(4) 0.1553(5) 0.7723(3) 0.1135(13) Uani 1 1 d .
H22 H 0.1235 0.2162 0.8279 0.136 Uiso 1 1 calc R
C23 C 0.1197(4) 0.0058(6) 0.7565(3) 0.1155(13) Uani 1 1 d .
H23 H 0.0703 -0.0361 0.8007 0.139 Uiso 1 1 calc R
C24 C 0.1625(5) -0.0812(5) 0.6742(4) 0.1240(14) Uani 1 1 d .
H24 H 0.1400 -0.1833 0.6615 0.149 Uiso 1 1 calc R
C25 C 0.2376(6) -0.0191(4) 0.6113(3) 0.1245(15) Uani 1 1 d .
H25 H 0.2702 -0.0795 0.5578 0.149 Uiso 1 1 calc R

loop_
_atom_site_aniso_label
_atom_site_aniso_U_11
_atom_site_aniso_U_22
_atom_site_aniso_U_33
_atom_site_aniso_U_23
_atom_site_aniso_U_13
_atom_site_aniso_U_12
Sn1 0.03982(8) 0.03252(7) 0.04161(8) 0.00945(5) 0.00240(5) 0.00969(5)
Cl1 0.0528(3) 0.0664(3) 0.0547(3) 0.0021(2) -0.0121(2) 0.0169(3)
Cl2 0.0581(3) 0.0461(3) 0.0468(3) 0.0034(2) -0.0072(2) 0.0156(2)
O1 0.0492(8) 0.0355(7) 0.0622(9) 0.0180(6) 0.0130(7) 0.0131(6)
N1 0.0464(9) 0.0395(8) 0.0501(9) 0.0169(7) -0.0015(7) 0.0060(7)
N2 0.0399(8) 0.0347(7) 0.0411(8) 0.0084(6) -0.0010(7) 0.0090(6)
C1 0.0574(13) 0.0590(13) 0.0669(15) 0.0283(11) 0.0060(11) 0.0038(11)
C2 0.0773(18) 0.0693(16) 0.0874(19) 0.0442(15) 0.0033(15) -0.0079(14)
C3 0.0897(19) 0.0463(13) 0.094(2) 0.0383(13) -0.0115(16) -0.0032(13)
C4 0.0695(14) 0.0378(10) 0.0710(15) 0.0177(10) -0.0147(12) 0.0097(10)
C5 0.0488(11) 0.0352(9) 0.0486(11) 0.0120(8) -0.0099(9) 0.0079(8)
C6 0.0457(10) 0.0361(9) 0.0488(11) 0.0061(8) -0.0037(9) 0.0142(8)
C7 0.0379(9) 0.0411(9) 0.0398(10) 0.0077(8) -0.0004(8) 0.0054(8)
C8 0.0443(11) 0.0505(11) 0.0507(12) 0.0037(9) 0.0001(9) 0.0106(9)
C9 0.0425(11) 0.0705(15) 0.0572(13) 0.0080(11) 0.0108(10) 0.0034(10)
C10 0.0491(12) 0.0670(14) 0.0611(14) 0.0224(11) 0.0064(10) -0.0057(11)
C11 0.0483(11) 0.0478(11) 0.0597(13) 0.0200(10) 0.0016(10) 0.0006(9)
C12 0.0387(10) 0.0413(10) 0.0454(10) 0.0119(8) -0.0020(8) 0.0042(8)
C13 0.0397(9) 0.0301(8) 0.0420(10) 0.0116(7) 0.0056(8) 0.0086(7)
C14 0.0497(12) 0.0547(12) 0.0507(12) 0.0080(9) 0.0039(9) 0.0138(9)
C15 0.0494(12) 0.0760(16) 0.0710(16) 0.0153(13) 0.0031(11) 0.0228(12)
C16 0.0632(15) 0.0755(16) 0.0666(16) 0.0166(13) 0.0195(12) 0.0318(13)
C17 0.0726(16) 0.0730(15) 0.0467(12) 0.0080(11) 0.0116(11) 0.0258(13)
C18 0.0518(12) 0.0609(13) 0.0467(12) 0.0150(10) 0.0034(9) 0.0158(10)
C19 0.244(7) 0.153(4) 0.117(4) 0.057(3) 0.006(4) -0.010(4)
C20 0.151(4) 0.087(2) 0.091(2) 0.016(2) -0.027(2) 0.023(2)
C21 0.114(3) 0.077(2) 0.102(3) -0.0072(19) -0.033(2) 0.041(2)
C22 0.087(2) 0.132(4) 0.105(3) -0.003(3) -0.013(2) 0.037(2)
C23 0.080(2) 0.142(4) 0.124(3) 0.042(3) -0.018(2) 0.019(2)
C24 0.142(4) 0.084(2) 0.146(4) 0.026(3) -0.005(3) 0.037(3)
C25 0.188(5) 0.064(2) 0.110(3) 0.008(2) 0.000(3) 0.020(2)

loop_
_atom_type_symbol
_atom_type_description
_atom_type_scat_dispersion_real
_atom_type_scat_dispersion_imag
_atom_type_scat_source
C C 0.0033 0.0016 'International Tables Vol C Tables 4.2.6.8 and 6.1.1.4'
H H 0.0000 0.0000 'International Tables Vol C Tables 4.2.6.8 and 6.1.1.4'
N N 0.0061 0.0033 'International Tables Vol C Tables 4.2.6.8 and 6.1.1.4'
O O 0.0106 0.0060 'International Tables Vol C Tables 4.2.6.8 and 6.1.1.4'
Cl Cl 0.1484 0.1585 'International Tables Vol C Tables 4.2.6.8 and 6.1.1.4'
Sn Sn -0.6537 1.4246 'International Tables Vol C Tables 4.2.6.8 and 6.1.1.4'

loop_
_geom_angle_atom_site_label_1
_geom_angle_atom_site_label_2
_geom_angle_atom_site_label_3
_geom_angle
Cl1 Sn1 Cl2 167.249(19)
O1 Sn1 Cl1 91.85(4)
O1 Sn1 Cl2 89.16(4)
O1 Sn1 N1 149.91(6)
O1 Sn1 N2 77.78(5)
O1 Sn1 C13 105.78(6)
N1 Sn1 Cl1 86.96(4)
N1 Sn1 Cl2 85.81(4)
N2 Sn1 Cl1 84.10(4)
N2 Sn1 Cl2 83.69(4)
N2 Sn1 N1 72.18(6)
C13 Sn1 Cl1 96.90(5)
C13 Sn1 Cl2 95.05(5)
C13 Sn1 N1 104.21(6)
C13 Sn1 N2 176.24(6)
C12 O1 Sn1 115.16(11)
C1 N1 Sn1 125.03(15)
C1 N1 C5 119.81(18)
C5 N1 Sn1 115.15(13)
C6 N2 Sn1 118.89(13)
C6 N2 C7 129.35(17)
C7 N2 Sn1 111.76(11)
N1 C1 C2 121.1(2)
C3 C2 C1 119.6(2)
C2 C3 C4 119.7(2)
C3 C4 C5 118.8(2)
N1 C5 C4 121.0(2)
N1 C5 C6 115.93(16)
C4 C5 C6 123.0(2)
N2 C6 C5 117.84(18)
N2 C7 C12 113.59(16)
C8 C7 N2 125.11(18)
C8 C7 C12 121.30(18)
C9 C8 C7 119.7(2)
C8 C9 C10 119.5(2)
C11 C10 C9 121.7(2)
C10 C11 C12 120.3(2)
O1 C12 C7 121.64(17)
O1 C12 C11 120.91(18)
C11 C12 C7 117.45(18)
C14 C13 Sn1 119.81(14)
C18 C13 Sn1 120.02(14)
C18 C13 C14 119.90(18)
C13 C14 C15 120.1(2)
C16 C15 C14 120.0(2)
C17 C16 C15 119.7(2)
C16 C17 C18 120.5(2)
C13 C18 C17 119.7(2)
C21 C20 C19 121.1(4)
C21 C20 C25 117.9(4)
C25 C20 C19 120.8(4)
C20 C21 C22 121.5(4)
C23 C22 C21 119.9(4)
C22 C23 C24 118.8(4)
C25 C24 C23 120.3(4)
C24 C25 C20 121.6(4)

loop_
_geom_bond_atom_site_label_1
_geom_bond_atom_site_label_2
_geom_bond_distance
Sn1 Cl1 2.4418(5)
Sn1 Cl2 2.4863(5)
Sn1 O1 2.0520(13)
Sn1 N1 2.2693(15)
Sn1 N2 2.2083(15)
Sn1 C13 2.1555(18)
O1 C12 1.331(2)
N1 C1 1.332(3)
N1 C5 1.347(3)
N2 C6 1.279(2)
N2 C7 1.395(2)
C1 C2 1.382(3)
C2 C3 1.360(4)
C3 C4 1.375(4)
C4 C5 1.385(3)
C5 C6 1.450(3)
C7 C8 1.393(3)
C7 C12 1.416(3)
C8 C9 1.366(3)
C9 C10 1.395(3)
C10 C11 1.366(3)
C11 C12 1.398(3)
C13 C14 1.378(3)
C13 C18 1.370(3)
C14 C15 1.383(3)
C15 C16 1.372(3)
C16 C17 1.371(3)
C17 C18 1.385(3)
C19 C20 1.504(6)
C20 C21 1.352(5)
C20 C25 1.369(5)
C21 C22 1.379(5)
C22 C23 1.365(6)
C23 C24 1.372(6)
C24 C25 1.357(6)

loop_
_geom_torsion_atom_site_label_1
_geom_torsion_atom_site_label_2
_geom_torsion_atom_site_label_3
_geom_torsion_atom_site_label_4
_geom_torsion
Sn1 O1 C12 C7 0.6(2)
Sn1 O1 C12 C11 -178.83(15)
Sn1 N1 C1 C2 -179.26(18)
Sn1 N1 C5 C4 179.18(15)
Sn1 N1 C5 C6 -0.3(2)
Sn1 N2 C6 C5 0.9(2)
Sn1 N2 C7 C8 -176.35(15)
Sn1 N2 C7 C12 2.92(19)
Sn1 C13 C14 C15 174.81(17)
Sn1 C13 C18 C17 -174.81(17)
Cl1 Sn1 O1 C12 -82.70(13)
Cl1 Sn1 N1 C1 -95.41(17)
Cl1 Sn1 N1 C5 85.36(13)
Cl1 Sn1 N2 C6 -89.51(14)
Cl1 Sn1 N2 C7 91.09(12)
Cl1 Sn1 C13 C14 -177.77(15)
Cl1 Sn1 C13 C18 -3.83(15)
Cl2 Sn1 O1 C12 84.58(13)
Cl2 Sn1 N1 C1 95.10(17)
Cl2 Sn1 N1 C5 -84.13(13)
Cl2 Sn1 N2 C6 86.80(14)
Cl2 Sn1 N2 C7 -92.61(12)
Cl2 Sn1 C13 C14 6.69(15)
Cl2 Sn1 C13 C18 -179.37(15)
O1 Sn1 N1 C1 176.15(16)
O1 Sn1 N1 C5 -3.1(2)
O1 Sn1 N2 C6 177.31(15)
O1 Sn1 N2 C7 -2.10(12)
O1 Sn1 C13 C14 -83.87(16)
O1 Sn1 C13 C18 90.07(16)
N1 Sn1 O1 C12 4.4(2)
N1 Sn1 N2 C6 -0.81(14)
N1 Sn1 N2 C7 179.78(13)
N1 Sn1 C13 C14 93.63(15)
N1 Sn1 C13 C18 -92.43(16)
N1 C1 C2 C3 0.1(4)
N1 C5 C6 N2 -0.4(3)
N2 Sn1 O1 C12 0.86(13)
N2 Sn1 N1 C1 179.81(18)
N2 Sn1 N1 C5 0.58(13)
N2 Sn1 C13 C14 77.0(9)
N2 Sn1 C13 C18 -109.1(9)
N2 C7 C8 C9 -178.62(19)
N2 C7 C12 O1 -2.5(3)
N2 C7 C12 C11 176.94(17)
C1 N1 C5 C4 -0.1(3)
C1 N1 C5 C6 -179.62(18)
C1 C2 C3 C4 -0.1(4)
C2 C3 C4 C5 -0.1(4)
C3 C4 C5 N1 0.2(3)
C3 C4 C5 C6 179.7(2)
C4 C5 C6 N2 -179.88(19)
C5 N1 C1 C2 -0.1(3)
C6 N2 C7 C8 4.3(3)
C6 N2 C7 C12 -176.40(18)
C7 N2 C6 C5 -179.79(17)
C7 C8 C9 C10 0.8(3)
C8 C7 C12 O1 176.84(18)
C8 C7 C12 C11 -3.8(3)
C8 C9 C10 C11 -2.0(4)
C9 C10 C11 C12 0.3(3)
C10 C11 C12 O1 -178.10(19)
C10 C11 C12 C7 2.5(3)
C12 C7 C8 C9 2.2(3)
C13 Sn1 O1 C12 179.60(13)
C13 Sn1 N1 C1 0.94(19)
C13 Sn1 N1 C5 -178.29(13)
C13 Sn1 N2 C6 16.1(10)
C13 Sn1 N2 C7 -163.3(9)
C13 C14 C15 C16 -0.4(4)
C14 C13 C18 C17 -0.9(3)
C14 C15 C16 C17 -0.1(4)
C15 C16 C17 C18 0.1(4)
C16 C17 C18 C13 0.4(4)
C18 C13 C14 C15 0.9(3)
C19 C20 C21 C22 -176.7(4)
C19 C20 C25 C24 178.7(5)
C20 C21 C22 C23 -0.7(6)
C21 C20 C25 C24 3.0(7)
C21 C22 C23 C24 0.4(6)
C22 C23 C24 C25 1.6(7)
C23 C24 C25 C20 -3.3(7)
C25 C20 C21 C22 -1.0(6)
